data_7121535
loop_
_publ_author_name
'Lou, Dandan'
'Lu, Xiangcheng'
'Zhang, Mengxing'
'Bai, Ming'
'Jiang, Jianzhuang'

_publ_section_title
;
 Regulating the emission of tetraphenylethenes by changing the alkoxyl
 linkage length between two neighboring phenyl moieties.
;
_journal_issue 51
_journal_name_full 'Chemical communications (Cambridge, England)'
_journal_page_first 6987
_journal_page_last 6990
_journal_paper_doi 10.1039/c8cc01184b
_journal_volume 54
_journal_year 2018
_chemical_formula_sum 'C27 H20 O2'
_chemical_formula_weight 376.43
_space_group_crystal_system monoclinic
_space_group_IT_number 14
_space_group_name_Hall '-P 2yn'
_space_group_name_H-M_alt 'P 1 21/n 1'
_symmetry_space_group_name_Hall '-P 2yn'
_symmetry_space_group_name_H-M 'P 1 21/n 1'
_atom_sites_solution_hydrogens mixed
_audit_creation_method SHELXL-2014/7
_audit_update_record
;
2018-01-26 deposited with the CCDC.
2018-04-18 downloaded from the CCDC.
;
_cell_angle_alpha 90
_cell_angle_beta 97.682(2)
_cell_angle_gamma 90
_cell_formula_units_Z 4
_cell_length_a 9.2661(2)
_cell_length_b 8.4682(2)
_cell_length_c 25.0320(5)
_cell_measurement_reflns_used 4723
_cell_measurement_temperature 293(2)
_cell_measurement_theta_max 70.4660
_cell_measurement_theta_min 4.8090
_cell_volume 1946.56(7)
_computing_structure_refinement 'SHELXL-2014/7 (Sheldrick, 2014)'
_diffrn_ambient_temperature 293(2)
_diffrn_measured_fraction_theta_full 0.997
_diffrn_measured_fraction_theta_max 0.977
_diffrn_measurement_device_type 'SuperNova, Dual, Cu at home/near, Eos'
_diffrn_radiation_type CuK\a
_diffrn_radiation_wavelength 1.54178
_diffrn_reflns_av_R_equivalents 0.0136
_diffrn_reflns_av_unetI/netI 0.0173
_diffrn_reflns_Laue_measured_fraction_full 0.997
_diffrn_reflns_Laue_measured_fraction_max 0.977
_diffrn_reflns_limit_h_max 9
_diffrn_reflns_limit_h_min -11
_diffrn_reflns_limit_k_max 10
_diffrn_reflns_limit_k_min -10
_diffrn_reflns_limit_l_max 24
_diffrn_reflns_limit_l_min -30
_diffrn_reflns_number 7106
_diffrn_reflns_point_group_measured_fraction_full 0.997
_diffrn_reflns_point_group_measured_fraction_max 0.977
_diffrn_reflns_theta_full 67.679
_diffrn_reflns_theta_max 70.501
_diffrn_reflns_theta_min 3.563
_exptl_absorpt_coefficient_mu 0.626
_exptl_crystal_density_diffrn 1.284
_exptl_crystal_description bloc
_exptl_crystal_F_000 792
_refine_diff_density_max 0.211
_refine_diff_density_min -0.208
_refine_diff_density_rms 0.043
_refine_ls_extinction_method none
_refine_ls_goodness_of_fit_ref 1.062
_refine_ls_hydrogen_treatment mixed
_refine_ls_matrix_type full
_refine_ls_number_parameters 270
_refine_ls_number_reflns 3646
_refine_ls_number_restraints 0
_refine_ls_restrained_S_all 1.062
_refine_ls_R_factor_all 0.0402
_refine_ls_R_factor_gt 0.0379
_refine_ls_shift/su_max 0.002
_refine_ls_shift/su_mean 0.000
_refine_ls_structure_factor_coef Fsqd
_refine_ls_weighting_details 'w=1/[\s^2^(Fo^2^)+(0.0461P)^2^+0.6056P] where P=(Fo^2^+2Fc^2^)/3'
_refine_ls_weighting_scheme calc
_refine_ls_wR_factor_gt 0.0959
_refine_ls_wR_factor_ref 0.0975
_reflns_Friedel_coverage 0.000
_reflns_number_gt 3384
_reflns_number_total 3646
_reflns_threshold_expression 'I > 2\s(I)'
_cod_data_source_file c8cc01184b2.cif
_cod_data_source_block 1_CCDC2
_cod_depositor_comments 'Adding full bibliography for 7121533--7121537.cif.'
_cod_database_code 7121535
_shelx_shelxl_version_number 2014/7
_shelx_space_group_comment
;
The symmetry employed for this shelxl refinement is uniquely defined
by the following loop, which should always be used as a source of
symmetry information in preference to the above space-group names.
They are only intended as comments.
;

loop_
_space_group_symop_operation_xyz
'x, y, z'
'-x+1/2, y+1/2, -z+1/2'
'-x, -y, -z'
'x-1/2, -y-1/2, z-1/2'

loop_
_atom_site_label
_atom_site_type_symbol
_atom_site_fract_x
_atom_site_fract_y
_atom_site_fract_z
_atom_site_U_iso_or_equiv
_atom_site_adp_type
_atom_site_occupancy
_atom_site_site_symmetry_order
_atom_site_calc_flag
_atom_site_refinement_flags_posn
_atom_site_refinement_flags_adp
O2 O 0.35379(9) -0.05713(10) 0.24929(3) 0.0287(2) Uani 1 1 d . .
O1 O 0.13307(9) -0.01478(11) 0.28169(3) 0.0291(2) Uani 1 1 d . .
C27 C 0.29545(12) -0.09159(14) 0.36344(5) 0.0230(2) Uani 1 1 d . .
C26 C 0.39863(12) 0.04473(14) 0.36279(5) 0.0234(2) Uani 1 1 d . .
C25 C 0.48286(12) 0.31400(14) 0.39483(5) 0.0239(2) Uani 1 1 d . .
C24 C 0.17220(12) -0.11295(14) 0.32552(5) 0.0238(2) Uani 1 1 d . .
C23 C 0.32304(14) -0.20361(15) 0.40448(5) 0.0285(3) Uani 1 1 d . .
H23A H 0.4070 -0.1944 0.4292 0.034 Uiso 1 1 calc R U
C22 C 0.07700(13) -0.23717(15) 0.33047(5) 0.0283(3) Uani 1 1 d . .
H22A H -0.0054 -0.2494 0.3052 0.034 Uiso 1 1 calc R U
C21 C 0.66438(14) 0.03987(16) 0.35218(6) 0.0317(3) Uani 1 1 d . .
H21A H 0.6849 0.0778 0.3872 0.038 Uiso 1 1 calc R U
C20 C 0.38584(12) 0.17213(14) 0.39371(4) 0.0235(2) Uani 1 1 d . .
C19 C 0.26061(13) 0.18529(14) 0.42590(5) 0.0248(3) Uani 1 1 d . .
C18 C 0.24553(13) 0.05598(15) 0.25675(5) 0.0268(3) Uani 1 1 d . .
C17 C 0.51914(13) 0.01978(14) 0.32964(5) 0.0253(3) Uani 1 1 d . .
C16 C 0.49952(14) 0.39450(15) 0.34763(5) 0.0299(3) Uani 1 1 d . .
H16A H 0.4515 0.3584 0.3149 0.036 Uiso 1 1 calc R U
C15 C 0.66139(14) 0.58083(16) 0.39684(5) 0.0330(3) Uani 1 1 d . .
H15A H 0.7216 0.6689 0.3975 0.040 Uiso 1 1 calc R U
C14 C 0.22882(15) -0.32782(16) 0.40943(5) 0.0334(3) Uani 1 1 d . .
H14A H 0.2491 -0.4008 0.4372 0.040 Uiso 1 1 calc R U
C13 C 0.49240(13) -0.03427(14) 0.27646(5) 0.0265(3) Uani 1 1 d . .
C12 C 0.10398(14) -0.34238(15) 0.37266(5) 0.0321(3) Uani 1 1 d . .
H12A H 0.0382 -0.4233 0.3764 0.039 Uiso 1 1 calc R U
C11 C 0.58683(15) 0.52816(16) 0.34863(5) 0.0336(3) Uani 1 1 d . .
H11A H 0.5951 0.5822 0.3168 0.040 Uiso 1 1 calc R U
C10 C 0.55567(14) 0.37101(16) 0.44319(5) 0.0322(3) Uani 1 1 d . .
H10A H 0.5437 0.3208 0.4753 0.039 Uiso 1 1 calc R U
C9 C 0.26795(15) 0.13012(17) 0.47867(5) 0.0339(3) Uani 1 1 d . .
H9A H 0.3529 0.0828 0.4953 0.041 Uiso 1 1 calc R U
C8 C 0.14876(17) 0.14572(18) 0.50653(6) 0.0423(4) Uani 1 1 d . .
H8A H 0.1542 0.1082 0.5416 0.051 Uiso 1 1 calc R U
C7 C 0.77810(14) 0.00479(18) 0.32373(6) 0.0396(3) Uani 1 1 d . .
H7A H 0.8739 0.0203 0.3394 0.048 Uiso 1 1 calc R U
C6 C 0.64595(15) 0.50187(17) 0.44400(5) 0.0361(3) Uani 1 1 d . .
H6A H 0.6964 0.5366 0.4765 0.043 Uiso 1 1 calc R U
C5 C 0.60632(15) -0.07249(18) 0.24800(5) 0.0363(3) Uani 1 1 d . .
H5A H 0.5868 -0.1108 0.2130 0.044 Uiso 1 1 calc R U
C4 C 0.13264(14) 0.25473(16) 0.40210(6) 0.0355(3) Uani 1 1 d . .
H4A H 0.1260 0.2914 0.3668 0.043 Uiso 1 1 calc R U
C3 C 0.74849(15) -0.0536(2) 0.27174(6) 0.0426(4) Uani 1 1 d . .
H3A H 0.8247 -0.0803 0.2528 0.051 Uiso 1 1 calc R U
C2 C 0.02290(17) 0.21617(17) 0.48263(7) 0.0451(4) Uani 1 1 d . .
H2A H -0.0561 0.2274 0.5017 0.054 Uiso 1 1 calc R U
C1 C 0.01400(16) 0.27020(18) 0.43027(7) 0.0460(4) Uani 1 1 d . .
H1A H -0.0714 0.3170 0.4139 0.055 Uiso 1 1 calc R U
H18A H 0.2907(14) 0.1464(17) 0.2778(5) 0.023(3) Uiso 1 1 d . .
H18B H 0.1986(15) 0.0902(17) 0.2211(6) 0.026(3) Uiso 1 1 d . .

loop_
_atom_site_aniso_label
_atom_site_aniso_U_11
_atom_site_aniso_U_22
_atom_site_aniso_U_33
_atom_site_aniso_U_23
_atom_site_aniso_U_13
_atom_site_aniso_U_12
O2 0.0296(4) 0.0293(5) 0.0277(4) -0.0030(4) 0.0053(3) 0.0018(4)
O1 0.0241(4) 0.0324(5) 0.0305(4) 0.0061(4) 0.0028(3) 0.0007(3)
C27 0.0246(6) 0.0214(6) 0.0243(5) -0.0035(5) 0.0081(4) 0.0023(5)
C26 0.0217(5) 0.0248(6) 0.0233(5) 0.0010(5) 0.0019(4) 0.0015(5)
C25 0.0233(5) 0.0227(6) 0.0262(6) -0.0020(5) 0.0055(4) 0.0013(5)
C24 0.0246(6) 0.0217(6) 0.0263(6) -0.0017(5) 0.0072(4) 0.0043(5)
C23 0.0320(6) 0.0277(6) 0.0259(6) -0.0012(5) 0.0041(5) 0.0019(5)
C22 0.0241(6) 0.0265(6) 0.0351(6) -0.0047(5) 0.0064(5) -0.0003(5)
C21 0.0272(6) 0.0300(7) 0.0376(7) 0.0007(6) 0.0042(5) 0.0034(5)
C20 0.0236(6) 0.0245(6) 0.0221(5) 0.0008(5) 0.0023(4) 0.0004(5)
C19 0.0294(6) 0.0191(6) 0.0272(6) -0.0046(5) 0.0084(5) -0.0050(5)
C18 0.0260(6) 0.0268(6) 0.0276(6) 0.0024(5) 0.0035(5) 0.0008(5)
C17 0.0251(6) 0.0215(6) 0.0303(6) 0.0020(5) 0.0076(5) 0.0029(5)
C16 0.0369(7) 0.0279(6) 0.0248(6) -0.0015(5) 0.0041(5) -0.0020(5)
C15 0.0328(6) 0.0271(6) 0.0403(7) -0.0023(6) 0.0093(5) -0.0066(5)
C14 0.0424(7) 0.0268(6) 0.0321(6) 0.0048(5) 0.0098(5) 0.0019(6)
C13 0.0273(6) 0.0241(6) 0.0290(6) 0.0036(5) 0.0067(5) 0.0039(5)
C12 0.0339(7) 0.0235(6) 0.0413(7) -0.0010(5) 0.0136(5) -0.0034(5)
C11 0.0430(7) 0.0286(7) 0.0312(6) 0.0025(5) 0.0121(6) -0.0035(6)
C10 0.0386(7) 0.0325(7) 0.0251(6) 0.0014(5) 0.0030(5) -0.0072(6)
C9 0.0384(7) 0.0362(7) 0.0276(6) -0.0029(5) 0.0061(5) -0.0095(6)
C8 0.0563(9) 0.0419(8) 0.0325(7) -0.0081(6) 0.0198(6) -0.0204(7)
C7 0.0232(6) 0.0452(8) 0.0510(8) 0.0073(7) 0.0075(6) 0.0061(6)
C6 0.0398(7) 0.0354(7) 0.0316(7) -0.0026(6) -0.0008(5) -0.0104(6)
C5 0.0385(7) 0.0425(8) 0.0301(6) 0.0063(6) 0.0127(5) 0.0128(6)
C4 0.0352(7) 0.0314(7) 0.0423(7) 0.0058(6) 0.0139(6) 0.0047(6)
C3 0.0331(7) 0.0556(9) 0.0429(8) 0.0125(7) 0.0186(6) 0.0169(7)
C2 0.0489(8) 0.0334(7) 0.0607(9) -0.0131(7) 0.0357(7) -0.0123(7)
C1 0.0364(7) 0.0371(8) 0.0688(10) 0.0038(7) 0.0230(7) 0.0063(6)

loop_
_atom_type_symbol
_atom_type_description
_atom_type_scat_dispersion_real
_atom_type_scat_dispersion_imag
_atom_type_scat_source
C C 0.0181 0.0091 'International Tables Vol C Tables 4.2.6.8 and 6.1.1.4'
H H 0.0000 0.0000 'International Tables Vol C Tables 4.2.6.8 and 6.1.1.4'
O O 0.0492 0.0322 'International Tables Vol C Tables 4.2.6.8 and 6.1.1.4'

loop_
_geom_angle_atom_site_label_1
_geom_angle_atom_site_label_2
_geom_angle_atom_site_label_3
_geom_angle
C13 O2 C18 117.86(9)
C24 O1 C18 118.20(9)
C24 C27 C23 117.70(11)
C24 C27 C26 123.85(11)
C23 C27 C26 118.45(10)
C20 C26 C17 124.38(11)
C20 C26 C27 120.44(10)
C17 C26 C27 114.98(10)
C16 C25 C10 118.25(11)
C16 C25 C20 120.77(11)
C10 C25 C20 120.96(11)
O1 C24 C22 115.02(10)
O1 C24 C27 124.36(11)
C22 C24 C27 120.61(11)
C14 C23 C27 121.79(12)
C12 C22 C24 120.35(11)
C7 C21 C17 121.70(13)
C26 C20 C25 123.79(10)
C26 C20 C19 120.19(10)
C25 C20 C19 115.77(10)
C4 C19 C9 118.71(12)
C4 C19 C20 118.62(11)
C9 C19 C20 122.67(11)
O1 C18 O2 110.33(10)
C13 C17 C21 117.55(11)
C13 C17 C26 121.68(11)
C21 C17 C26 120.64(11)
C11 C16 C25 120.97(12)
C6 C15 C11 119.57(12)
C23 C14 C12 119.32(12)
O2 C13 C5 115.75(11)
O2 C13 C17 123.25(10)
C5 C13 C17 120.98(12)
C22 C12 C14 120.10(12)
C15 C11 C16 120.03(12)
C6 C10 C25 120.75(12)
C8 C9 C19 120.16(13)
C2 C8 C9 120.56(14)
C21 C7 C3 119.50(13)
C15 C6 C10 120.38(12)
C3 C5 C13 119.96(13)
C19 C4 C1 120.78(13)
C5 C3 C7 120.26(12)
C8 C2 C1 119.79(13)
C2 C1 C4 119.99(14)

loop_
_geom_bond_atom_site_label_1
_geom_bond_atom_site_label_2
_geom_bond_distance
O2 C13 1.3842(15)
O2 C18 1.4173(15)
O1 C24 1.3856(14)
O1 C18 1.4173(15)
C27 C24 1.3957(17)
C27 C23 1.3965(17)
C27 C26 1.5004(16)
C26 C20 1.3423(17)
C26 C17 1.4926(15)
C25 C16 1.3904(17)
C25 C10 1.3911(17)
C25 C20 1.4985(16)
C24 C22 1.3890(17)
C23 C14 1.3830(18)
C22 C12 1.3789(18)
C21 C7 1.3807(18)
C21 C17 1.3984(17)
C20 C19 1.5027(15)
C19 C4 1.3849(18)
C19 C9 1.3942(17)
C17 C13 1.3981(17)
C16 C11 1.3895(19)
C15 C6 1.3807(19)
C15 C11 1.3819(19)
C14 C12 1.3840(19)
C13 C5 1.3884(17)
C10 C6 1.3871(19)
C9 C8 1.3890(19)
C8 C2 1.374(2)
C7 C3 1.385(2)
C5 C3 1.380(2)
C4 C1 1.3894(19)
C2 C1 1.380(2)
